data_9015990
loop_
_publ_author_name
'Averbuch-Pouchot M'
'Durif, A.'

_publ_section_title
;
 Structure of an adduct between diammonium dihydrogenphosphate
 and telluric acid: (NH4)2H2P2O7. Te(OH)6
 _cod_database_code 1007225
;
_journal_name_full 'Acta Crystallographica, Section C'
_journal_page_first 973
_journal_page_last 975
_journal_paper_doi 10.1107/S0108270191013604
_journal_volume 48
_journal_year 1992
_chemical_formula_sum 'H26 N4 O20 P4 Te'
_space_group_IT_number 14
_symmetry_space_group_name_Hall '-P 2yn'
_symmetry_space_group_name_H-M 'P 1 21/n 1'
_cell_angle_alpha 90
_cell_angle_beta 113.85
_cell_angle_gamma 90
_cell_length_a 7.651
_cell_length_b 21.78999
_cell_length_c 6.689
_cell_formula_units_Z 2
_cell_volume 1019.932
_database_code_amcsd 0015907
_exptl_crystal_density_diffrn 2.129
_cod_duplicate_entry 1007225
_cod_original_formula_sum 'Te P4 O20 N4 H26'
_cod_database_code 9015990
_amcsd_formula_title 'H13 N2 O10 P2 Te0.5'

loop_
_space_group_symop_operation_xyz
x,y,z
1/2+x,1/2-y,1/2+z
1/2-x,1/2+y,1/2-z
-x,-y,-z

loop_
_atom_site_label
_atom_site_fract_x
_atom_site_fract_y
_atom_site_fract_z
Te1 0.00000 0.00000 0.00000
P1 0.53030 0.78307 0.01560
P2 0.62690 0.87860 0.34550
O1 0.27360 0.00410 0.13860
O2 0.52830 0.56020 0.30580
O3 0.00700 0.93490 0.19430
O4 0.89340 0.68820 0.30710
O5 0.44410 0.74790 0.14430
O6 0.67980 0.74450 -0.03410
O7 0.73660 0.43150 0.11110
O8 0.42020 0.89460 0.26780
O9 0.68200 0.83590 0.54980
O10 0.66260 0.83710 0.16640
N1 0.57670 0.68370 0.54630
N2 0.63920 0.06660 0.32920
H1 0.05600 0.79200 0.93700
H2 0.83500 0.06000 0.16800
H3 0.07800 0.79200 0.13700
H4 0.50700 0.33900 0.43000
H5 0.52000 0.04200 0.25000
H6 0.89000 0.57700 0.04000
H7 0.73000 0.05000 0.31000
H8 0.62900 0.10200 0.25000
H9 0.31700 0.96300 0.17700
H10 0.06200 0.05200 0.32500
H11 0.89000 0.93800 0.25000
H12 0.77700 0.22100 0.45600
H13 0.20600 0.19400 0.42300

loop_
_cod_related_entry_id
_cod_related_entry_database
_cod_related_entry_code
1 AMCSD 0015907
